data_7116288
loop_
_publ_author_name
'Del Grosso, Alessandro'
'Ayuso Carrillo, Josue'
'Ingleson, Michael J.'

_publ_section_title
;
 Regioselective electrophilic borylation of haloarenes.
;
_journal_issue 14
_journal_name_full 'Chemical communications (Cambridge, England)'
_journal_page_first 2878
_journal_paper_doi 10.1039/c4cc10153g
_journal_volume 51
_journal_year 2015
_chemical_formula_moiety 'C5 H3 B Cl4 N, Al Cl4'
_chemical_formula_sum 'C5 H3 Al B Cl8 N'
_chemical_formula_weight 398.47
_chemical_name_systematic
;
 ?
;
_space_group_crystal_system monoclinic
_space_group_IT_number 14
_space_group_name_Hall '-P 2yn'
_space_group_name_H-M_alt 'P 1 21/n 1'
_symmetry_space_group_name_Hall '-P 2yn'
_symmetry_space_group_name_H-M 'P 1 21/n 1'
_atom_sites_solution_hydrogens geom
_atom_sites_solution_primary direct
_audit_creation_date 2014-12-10
_audit_creation_method
;
  Olex2 1.2
  (compiled Apr 23 2013 17:59:47, GUI svn.r4466)
;
_audit_update_record
;
2014-12-10 deposited with the CCDC.
2015-01-02 downloaded from the CCDC.
;
_cell_angle_alpha 90
_cell_angle_beta 97.625(5)
_cell_angle_gamma 90
_cell_formula_units_Z 4
_cell_length_a 7.2646(4)
_cell_length_b 13.5445(8)
_cell_length_c 14.7907(7)
_cell_measurement_reflns_used 3045
_cell_measurement_temperature 150
_cell_measurement_theta_max 27.4580
_cell_measurement_theta_min 3.6280
_cell_volume 1442.47(14)
_computing_cell_refinement
;
CrysAlisPro, Agilent Technologies,
Version 1.171.36.28 (release 01-02-2013 CrysAlis171 .NET)
(compiled Feb  1 2013,16:14:44)
;
_computing_data_collection
;
CrysAlisPro, Agilent Technologies,
Version 1.171.36.28 (release 01-02-2013 CrysAlis171 .NET)
(compiled Feb  1 2013,16:14:44)
;
_computing_data_reduction
;
CrysAlisPro, Agilent Technologies,
Version 1.171.36.28 (release 01-02-2013 CrysAlis171 .NET)
(compiled Feb  1 2013,16:14:44)
;
_computing_molecular_graphics
;
O. V. Dolomanov, L. J. Bourhis, R. J. Gildea, J. A. K. Howard and H. Puschmann,
OLEX2: a complete structure solution, refinement and analysis program.
J. Appl. Cryst. (2009). 42, 339-341.
;
_computing_publication_material
;
O. V. Dolomanov, L. J. Bourhis, R. J. Gildea, J. A. K. Howard and H. Puschmann,
OLEX2: a complete structure solution, refinement and analysis program.
J. Appl. Cryst. (2009). 42, 339-341.
;
_computing_structure_refinement
;
SHELXL, G.M. Sheldrick, Acta Cryst.
(2008). A64, 112-122
;
_computing_structure_solution
;
SHELXS, G.M. Sheldrick, Acta Cryst.
(2008). A64, 112-122
;
_diffrn_ambient_temperature 150.0
_diffrn_detector_area_resol_mean 8.0714
_diffrn_measured_fraction_theta_full 0.9926
_diffrn_measured_fraction_theta_max 0.8396
_diffrn_measurement_details
;
  1 omega  -30.00    6.00   1.0000    1.0000
omega____ theta____ kappa____ phi______ frames
    -      -18.1839  -55.0000  152.0000 36

  2 omega  -50.00   52.00   1.0000    1.0000
omega____ theta____ kappa____ phi______ frames
    -      -18.1839   37.0000   30.0000 102

  3 omega  -19.00   24.00   1.0000    1.0000
omega____ theta____ kappa____ phi______ frames
    -      -18.1839  -99.0000    0.0000 43

  4 omega    0.00   53.00   1.0000    1.0000
omega____ theta____ kappa____ phi______ frames
    -       18.6526   57.0000 -150.0000 53
;
_diffrn_measurement_device_type 'SuperNova, Single source at offset, Eos'
_diffrn_measurement_method '\w scans'
_diffrn_orient_matrix_UB_11 0.0691069000
_diffrn_orient_matrix_UB_12 -0.0313639000
_diffrn_orient_matrix_UB_13 0.0229792000
_diffrn_orient_matrix_UB_21 0.0446561000
_diffrn_orient_matrix_UB_22 0.0415158000
_diffrn_orient_matrix_UB_23 0.0224798000
_diffrn_orient_matrix_UB_31 -0.0540979000
_diffrn_orient_matrix_UB_32 -0.0058516000
_diffrn_orient_matrix_UB_33 0.0361988000
_diffrn_radiation_monochromator mirror
_diffrn_radiation_type 'Mo K\a'
_diffrn_radiation_wavelength 0.7107
_diffrn_reflns_av_R_equivalents 0.0306
_diffrn_reflns_av_unetI/netI 0.0467
_diffrn_reflns_Laue_measured_fraction_full 0.991
_diffrn_reflns_Laue_measured_fraction_max 0.986
_diffrn_reflns_limit_h_max 8
_diffrn_reflns_limit_h_min -4
_diffrn_reflns_limit_k_max 8
_diffrn_reflns_limit_k_min -16
_diffrn_reflns_limit_l_max 17
_diffrn_reflns_limit_l_min -17
_diffrn_reflns_number 5221
_diffrn_reflns_point_group_measured_fraction_full 0.991
_diffrn_reflns_point_group_measured_fraction_max 0.986
_diffrn_reflns_theta_full 25.242
_diffrn_reflns_theta_max 25.343
_diffrn_reflns_theta_min 2.982
_diffrn_source 'SuperNova (Mo) X-ray Source'
_exptl_absorpt_coefficient_mu 1.591
_exptl_absorpt_correction_T_max 1.00000
_exptl_absorpt_correction_T_min 0.73650
_exptl_absorpt_correction_type multi-scan
_exptl_absorpt_process_details
;
CrysAlisPro, Agilent Technologies,
Version 1.171.36.28 (release 01-02-2013 CrysAlis171 .NET)
(compiled Feb  1 2013,16:14:44)
Empirical absorption correction using spherical harmonics,
 implemented in SCALE3 ABSPACK scaling algorithm.
;
_exptl_crystal_colour colourless
_exptl_crystal_colour_lustre clear
_exptl_crystal_colour_modifier light
_exptl_crystal_colour_primary colourless
_exptl_crystal_density_diffrn 1.835
_exptl_crystal_description irregular
_exptl_crystal_F_000 776
_exptl_crystal_size_max 0.3
_exptl_crystal_size_mid 0.2
_exptl_crystal_size_min 0.2
_refine_diff_density_max 0.496
_refine_diff_density_min -0.457
_refine_diff_density_rms 0.078
_refine_ls_extinction_method none
_refine_ls_goodness_of_fit_ref 1.055
_refine_ls_hydrogen_treatment constr
_refine_ls_matrix_type full
_refine_ls_number_parameters 145
_refine_ls_number_reflns 2607
_refine_ls_number_restraints 0
_refine_ls_restrained_S_all 1.055
_refine_ls_R_factor_all 0.0442
_refine_ls_R_factor_gt 0.0376
_refine_ls_shift/su_max 0.001
_refine_ls_shift/su_mean 0.000
_refine_ls_structure_factor_coef Fsqd
_refine_ls_weighting_details 'w=1/[\s^2^(Fo^2^)+(0.0399P)^2^+0.6699P] where P=(Fo^2^+2Fc^2^)/3'
_refine_ls_weighting_scheme calc
_refine_ls_wR_factor_gt 0.0883
_refine_ls_wR_factor_ref 0.0932
_reflns_Friedel_coverage 0.000
_reflns_number_gt 2274
_reflns_number_total 2607
_reflns_threshold_expression 'I > 2\s(I)'
_cod_data_source_file c4cc10153g2.cif
_cod_data_source_block amji116
_cod_depositor_comments 'Adding full bibliography for 7116287--7116290.cif.'
_cod_original_cell_volume 1442.46(13)
_cod_database_code 7116288
_chemical_oxdiff_formula C5H3Al1B1Cl8N1
_reflns_odcompleteness_completeness 99.26
_reflns_odcompleteness_iscentric 1
_reflns_odcompleteness_theta 24.97
_olex2_refinement_description
;
1. Others
 Fixed Uiso: H2(0.032) H4(0.031) H3(0.032)
 Fixed X: H2(0.8143) H4(0.498) H3(0.5342)
 Fixed Y: H2(0.0522) H4(0.2821) H3(0.1394)
 Fixed Z: H2(0.3349) H4(0.3965) H3(0.3124)
;
_olex2_date_sample_data_collection 1387270310.0
_olex2_submission_special_instructions 'No special instructions were received'
_shelx_space_group_comment
;
The symmetry employed for this shelxl refinement is uniquely defined
by the following loop, which should always be used as a source of
symmetry information in preference to the above space-group names.
They are only intended as comments.
;
_shelxl_version_number 2014-3

loop_
_space_group_symop_operation_xyz
'x, y, z'
'-x+1/2, y+1/2, -z+1/2'
'-x, -y, -z'
'x-1/2, -y-1/2, z-1/2'

loop_
_atom_site_label
_atom_site_type_symbol
_atom_site_fract_x
_atom_site_fract_y
_atom_site_fract_z
_atom_site_U_iso_or_equiv
_atom_site_adp_type
_atom_site_occupancy
_atom_site_site_symmetry_order
_atom_site_calc_flag
_atom_site_refinement_flags_posn
_atom_site_refinement_flags_adp
Cl5 Cl 0.93901(11) 0.58415(6) 0.89854(5) 0.0297(2) Uani 1 1 d . .
Cl2 Cl 0.73790(11) 0.37518(6) 0.53896(6) 0.0343(2) Uani 1 1 d . .
Cl1 Cl 1.14729(11) 0.08649(6) 0.45425(6) 0.0319(2) Uani 1 1 d . .
Cl7 Cl 1.09246(11) 0.54873(7) 0.68653(5) 0.0353(2) Uani 1 1 d . .
Cl8 Cl 0.84382(12) 0.76059(6) 0.73057(6) 0.0334(2) Uani 1 1 d . .
Al1 Al 0.87368(12) 0.60614(7) 0.75444(6) 0.0205(2) Uani 1 1 d . .
Cl6 Cl 0.62271(11) 0.53199(6) 0.70270(6) 0.0314(2) Uani 1 1 d . .
Cl3 Cl 1.08959(12) 0.20364(8) 0.65905(5) 0.0426(3) Uani 1 1 d . .
C2 C 0.7981(4) 0.1100(2) 0.3693(2) 0.0269(7) Uani 1 1 d . .
H2 H 0.8143 0.0522 0.3349 0.032 Uiso 1 1 calc R U
Cl4 Cl 1.22283(12) 0.34777(7) 0.52709(7) 0.0427(3) Uani 1 1 d . .
C4 C 0.6107(4) 0.2457(2) 0.4062(2) 0.0257(7) Uani 1 1 d . .
H4 H 0.4980 0.2821 0.3965 0.031 Uiso 1 1 calc R U
N1 N 0.9167(3) 0.22579(18) 0.48305(16) 0.0204(6) Uani 1 1 d . .
C1 C 0.9377(4) 0.1437(2) 0.4327(2) 0.0230(7) Uani 1 1 d . .
C5 C 0.7529(4) 0.2759(2) 0.47000(19) 0.0223(7) Uani 1 1 d . .
C3 C 0.6330(4) 0.1617(2) 0.3561(2) 0.0268(7) Uani 1 1 d . .
H3 H 0.5342 0.1394 0.3124 0.032 Uiso 1 1 calc R U
B1 B 1.0741(5) 0.2591(3) 0.5550(3) 0.0299(9) Uani 1 1 d . .

loop_
_atom_site_aniso_label
_atom_site_aniso_U_11
_atom_site_aniso_U_22
_atom_site_aniso_U_33
_atom_site_aniso_U_23
_atom_site_aniso_U_13
_atom_site_aniso_U_12
Cl5 0.0319(4) 0.0355(5) 0.0208(4) 0.0060(4) 0.0001(3) -0.0038(4)
Cl2 0.0378(5) 0.0296(5) 0.0357(5) -0.0099(4) 0.0061(4) 0.0046(4)
Cl1 0.0271(4) 0.0288(5) 0.0398(5) 0.0063(4) 0.0042(3) 0.0108(3)
Cl7 0.0299(4) 0.0463(6) 0.0309(4) 0.0023(4) 0.0079(3) 0.0095(4)
Cl8 0.0382(5) 0.0194(4) 0.0417(5) 0.0079(4) 0.0024(4) -0.0025(3)
Al1 0.0206(5) 0.0194(5) 0.0209(5) 0.0030(4) -0.0001(4) 0.0002(4)
Cl6 0.0272(4) 0.0272(4) 0.0381(5) -0.0049(4) -0.0014(3) -0.0042(3)
Cl3 0.0423(5) 0.0591(6) 0.0251(4) 0.0040(5) -0.0002(4) 0.0038(5)
C2 0.0348(18) 0.0202(17) 0.0259(16) -0.0006(15) 0.0051(14) -0.0026(14)
Cl4 0.0362(5) 0.0417(6) 0.0502(6) -0.0070(5) 0.0062(4) -0.0119(4)
C4 0.0231(16) 0.0270(18) 0.0258(16) 0.0054(15) -0.0013(13) 0.0051(14)
N1 0.0207(13) 0.0209(14) 0.0194(12) 0.0034(12) 0.0025(10) -0.0024(11)
C1 0.0231(15) 0.0204(16) 0.0257(16) 0.0075(14) 0.0040(13) 0.0031(13)
C5 0.0266(16) 0.0206(16) 0.0208(15) 0.0035(14) 0.0071(13) 0.0021(14)
C3 0.0297(17) 0.0247(17) 0.0238(16) 0.0045(15) -0.0044(13) -0.0045(14)
B1 0.0268(19) 0.031(2) 0.031(2) -0.0056(18) 0.0003(16) 0.0052(17)

loop_
_atom_type_symbol
_atom_type_description
_atom_type_scat_dispersion_real
_atom_type_scat_dispersion_imag
_atom_type_scat_source
C C 0.0033 0.0016 'International Tables Vol C Tables 4.2.6.8 and 6.1.1.4'
H H 0.0000 0.0000 'International Tables Vol C Tables 4.2.6.8 and 6.1.1.4'
Al Al 0.0645 0.0514 'International Tables Vol C Tables 4.2.6.8 and 6.1.1.4'
B B 0.0013 0.0007 'International Tables Vol C Tables 4.2.6.8 and 6.1.1.4'
Cl Cl 0.1484 0.1585 'International Tables Vol C Tables 4.2.6.8 and 6.1.1.4'
N N 0.0061 0.0033 'International Tables Vol C Tables 4.2.6.8 and 6.1.1.4'

loop_
_geom_angle_atom_site_label_1
_geom_angle_atom_site_label_2
_geom_angle_atom_site_label_3
_geom_angle
Cl7 Al1 Cl5 109.68(5)
Cl8 Al1 Cl5 107.83(5)
Cl8 Al1 Cl7 110.22(5)
Cl8 Al1 Cl6 109.87(5)
Cl6 Al1 Cl5 110.95(5)
Cl6 Al1 Cl7 108.29(5)
C1 C2 C3 118.6(3)
C5 C4 C3 119.1(3)
C1 N1 C5 119.4(3)
C1 N1 B1 119.8(3)
C5 N1 B1 120.8(3)
C2 C1 Cl1 122.7(3)
N1 C1 Cl1 115.7(2)
N1 C1 C2 121.5(3)
C4 C5 Cl2 123.2(2)
N1 C5 Cl2 115.7(2)
N1 C5 C4 121.0(3)
C4 C3 C2 120.3(3)
Cl3 B1 Cl4 124.2(2)
N1 B1 Cl3 117.0(3)
N1 B1 Cl4 118.7(3)

loop_
_geom_bond_atom_site_label_1
_geom_bond_atom_site_label_2
_geom_bond_distance
Cl5 Al1 2.1420(11)
Cl2 C5 1.700(3)
Cl1 C1 1.701(3)
Cl7 Al1 2.1362(12)
Cl8 Al1 2.1278(12)
Al1 Cl6 2.1327(12)
Cl3 B1 1.702(4)
C2 C1 1.366(4)
C2 C3 1.381(4)
Cl4 B1 1.703(4)
C4 C5 1.366(4)
C4 C3 1.379(4)
N1 C1 1.358(4)
N1 C5 1.361(4)
N1 B1 1.524(4)
